data_4121649
loop_
_publ_author_name
'Meihaus, Katie R.'
'Minasian, Stefan G.'
'Lukens, Jr, Wayne W'
'Kozimor, Stosh A.'
'Shuh, David K.'
'Tyliszczak, Tolek'
'Long, Jeffrey R.'

_publ_section_title
;
 Influence of Pyrazolate vs N-Heterocyclic Carbene Ligands on the Slow
 Magnetic Relaxation of Homoleptic Trischelate Lanthanide(III) and
 Uranium(III) Complexes.
;
_journal_issue 16
_journal_name_full 'Journal of the American Chemical Society'
_journal_page_first 6056
_journal_page_last 6068
_journal_paper_doi 10.1021/ja501569t
_journal_volume 136
_journal_year 2014
_chemical_formula_sum 'C24 H36 B3 N12 Y'
_chemical_formula_weight 613.99
_chemical_name_common KM37
_chemical_name_systematic
;
 ?
;
_space_group_IT_number 148
_symmetry_cell_setting hexagonal
_symmetry_space_group_name_Hall '-R 3'
_symmetry_space_group_name_H-M 'R -3 :H'
_atom_sites_solution_hydrogens geom
_atom_sites_solution_primary direct
_atom_sites_solution_secondary difmap
_audit_creation_method SHELXL-97
_cell_angle_alpha 90.00
_cell_angle_beta 90.00
_cell_angle_gamma 120.00
_cell_formula_units_Z 6
_cell_length_a 16.0838(10)
_cell_length_b 16.0838(10)
_cell_length_c 19.4499(12)
_cell_measurement_reflns_used 9918
_cell_measurement_temperature 173(2)
_cell_measurement_theta_max 25.34
_cell_measurement_theta_min 2.53
_cell_volume 4357.4(5)
_computing_cell_refinement 'Bruker APEX2 v. 2009.1'
_computing_data_collection 'Bruker APEX2 v. 2009.1'
_computing_data_reduction 'Bruker APEX2 v. 2009.1'
_computing_molecular_graphics DIAMOND
_computing_publication_material WinGX
_computing_structure_refinement 'SHELXL-97 (Sheldrick, 2008)'
_computing_structure_solution SIR-2004
_diffrn_ambient_temperature 173(2)
_diffrn_detector_area_resol_mean 8.366
_diffrn_measured_fraction_theta_full 0.961
_diffrn_measured_fraction_theta_max 0.963
_diffrn_measurement_device_type 'Bruker APEX-I CCD'
_diffrn_measurement_method '\f and \w scans'
_diffrn_radiation_monochromator graphite
_diffrn_radiation_source 'fine-focus sealed tube'
_diffrn_radiation_type MoK\a
_diffrn_radiation_wavelength 0.71073
_diffrn_reflns_av_R_equivalents 0.0337
_diffrn_reflns_av_sigmaI/netI 0.0194
_diffrn_reflns_limit_h_max 19
_diffrn_reflns_limit_h_min -19
_diffrn_reflns_limit_k_max 19
_diffrn_reflns_limit_k_min -19
_diffrn_reflns_limit_l_max 23
_diffrn_reflns_limit_l_min -23
_diffrn_reflns_number 18556
_diffrn_reflns_theta_full 25.00
_diffrn_reflns_theta_max 25.34
_diffrn_reflns_theta_min 1.80
_exptl_absorpt_coefficient_mu 2.045
_exptl_absorpt_correction_T_max 0.9227
_exptl_absorpt_correction_T_min 0.8216
_exptl_absorpt_correction_type multi-scan
_exptl_absorpt_process_details SADABS
_exptl_crystal_colour colorless
_exptl_crystal_density_diffrn 1.404
_exptl_crystal_density_method 'not measured'
_exptl_crystal_description block
_exptl_crystal_F_000 1908
_exptl_crystal_size_max 0.10
_exptl_crystal_size_mid 0.10
_exptl_crystal_size_min 0.04
_refine_diff_density_max 0.259
_refine_diff_density_min -0.203
_refine_diff_density_rms 0.045
_refine_ls_extinction_method none
_refine_ls_goodness_of_fit_ref 1.094
_refine_ls_hydrogen_treatment mixed
_refine_ls_matrix_type full
_refine_ls_number_parameters 131
_refine_ls_number_reflns 1720
_refine_ls_number_restraints 0
_refine_ls_restrained_S_all 1.094
_refine_ls_R_factor_all 0.0214
_refine_ls_R_factor_gt 0.0201
_refine_ls_shift/su_max 0.000
_refine_ls_shift/su_mean 0.000
_refine_ls_structure_factor_coef Fsqd
_refine_ls_weighting_details 'calc w=1/[\s^2^(Fo^2^)+(0.0316P)^2^+3.9541P] where P=(Fo^2^+2Fc^2^)/3'
_refine_ls_weighting_scheme calc
_refine_ls_wR_factor_gt 0.0548
_refine_ls_wR_factor_ref 0.0556
_reflns_number_gt 1634
_reflns_number_total 1720
_reflns_threshold_expression >2sigma(I)
_cod_data_source_file ja501569t_si_002.cif
_cod_data_source_block shelxl
_cod_depositor_comments
;
The following automatic conversions were performed:

'_symmetry_cell_setting' value 'Hexagonal' changed to 'hexagonal'
according to
/usr/data/users/saulius/crontab/automatic-downloads/rss-feeds/ACS/lib/dictionaries/cif_core.dic
dictionary named 'cif_core.dic' version 2.4.2 from 2011-04-26.

Automatic conversion script
Id: cif_fix_values 2281 2013-09-26 08:29:07Z andrius 

 Adding full bibliography for 4121642--4121653.cif.
;
_cod_original_sg_symbol_H-M R-3
_cod_database_code 4121649

loop_
_symmetry_equiv_pos_as_xyz
'x, y, z'
'-y, x-y, z'
'-x+y, -x, z'
'x+2/3, y+1/3, z+1/3'
'-y+2/3, x-y+1/3, z+1/3'
'-x+y+2/3, -x+1/3, z+1/3'
'x+1/3, y+2/3, z+2/3'
'-y+1/3, x-y+2/3, z+2/3'
'-x+y+1/3, -x+2/3, z+2/3'
'-x, -y, -z'
'y, -x+y, -z'
'x-y, x, -z'
'-x+2/3, -y+1/3, -z+1/3'
'y+2/3, -x+y+1/3, -z+1/3'
'x-y+2/3, x+1/3, -z+1/3'
'-x+1/3, -y+2/3, -z+2/3'
'y+1/3, -x+y+2/3, -z+2/3'
'x-y+1/3, x+2/3, -z+2/3'

loop_
_atom_site_label
_atom_site_type_symbol
_atom_site_fract_x
_atom_site_fract_y
_atom_site_fract_z
_atom_site_U_iso_or_equiv
_atom_site_adp_type
_atom_site_occupancy
_atom_site_symmetry_multiplicity
_atom_site_calc_flag
_atom_site_refinement_flags
C1 C 0.61807(10) 0.43239(11) -0.01778(7) 0.0116(3) Uani 1 1 d .
C2 C 0.48695(12) 0.33368(12) -0.10064(8) 0.0182(3) Uani 1 1 d .
H2A H 0.5068 0.2873 -0.0925 0.027 Uiso 1 1 calc R
H2B H 0.4877 0.3451 -0.1491 0.027 Uiso 1 1 calc R
H2C H 0.4231 0.3097 -0.0832 0.027 Uiso 1 1 calc R
C3 C 0.55433(11) 0.50899(11) -0.07643(8) 0.0137(3) Uani 1 1 d .
H3 H 0.5163 0.5203 -0.1067 0.016 Uiso 1 1 calc R
C4 C 0.62242(11) 0.57323(11) -0.03394(7) 0.0128(3) Uani 1 1 d .
H4 H 0.6398 0.6374 -0.0290 0.015 Uiso 1 1 calc R
C5 C 0.66599(11) 0.57889(11) 0.18072(8) 0.0145(3) Uani 1 1 d .
H5 H 0.6938 0.6453 0.1826 0.017 Uiso 1 1 calc R
C6 C 0.60575(11) 0.51555(11) 0.22768(8) 0.0152(3) Uani 1 1 d .
H6 H 0.5840 0.5296 0.2679 0.018 Uiso 1 1 calc R
C7 C 0.52104(12) 0.33742(12) 0.24165(8) 0.0201(4) Uani 1 1 d .
H7A H 0.4832 0.2868 0.2098 0.030 Uiso 1 1 calc R
H7B H 0.4793 0.3476 0.2714 0.030 Uiso 1 1 calc R
H7C H 0.5598 0.3198 0.2687 0.030 Uiso 1 1 calc R
C8 C 0.62799(10) 0.43111(11) 0.14322(7) 0.0116(3) Uani 1 1 d .
B1 B 0.73577(13) 0.56287(13) 0.06063(9) 0.0139(4) Uani 1 1 d .
N1 N 0.55234(9) 0.42295(9) -0.06597(6) 0.0120(3) Uani 1 1 d .
N2 N 0.66172(9) 0.52613(9) 0.00107(6) 0.0112(3) Uani 1 1 d .
N3 N 0.67858(9) 0.52683(9) 0.12945(6) 0.0114(3) Uani 1 1 d .
N4 N 0.58284(9) 0.42537(9) 0.20393(6) 0.0127(3) Uani 1 1 d .
Y1 Y 0.6667 0.3333 0.057792(11) 0.00826(9) Uani 1 3 d S
H1 H 0.7822(13) 0.6444(13) 0.0607(9) 0.017(4) Uiso 1 1 d .
H2 H 0.7826(12) 0.5266(12) 0.0544(8) 0.010(4) Uiso 1 1 d .

loop_
_atom_site_aniso_label
_atom_site_aniso_U_11
_atom_site_aniso_U_22
_atom_site_aniso_U_33
_atom_site_aniso_U_23
_atom_site_aniso_U_13
_atom_site_aniso_U_12
C1 0.0115(7) 0.0144(8) 0.0086(7) 0.0001(5) 0.0014(5) 0.0062(6)
C2 0.0193(8) 0.0175(8) 0.0157(8) -0.0033(6) -0.0057(6) 0.0077(7)
C3 0.0144(8) 0.0182(8) 0.0117(7) 0.0056(6) 0.0031(6) 0.0105(7)
C4 0.0150(8) 0.0135(7) 0.0118(7) 0.0048(6) 0.0051(6) 0.0086(6)
C5 0.0193(8) 0.0130(7) 0.0135(8) -0.0047(6) -0.0037(6) 0.0098(7)
C6 0.0196(8) 0.0166(8) 0.0119(7) -0.0047(6) -0.0014(6) 0.0108(7)
C7 0.0235(9) 0.0164(8) 0.0178(8) 0.0018(6) 0.0087(7) 0.0080(7)
C8 0.0103(7) 0.0143(8) 0.0114(7) -0.0009(6) -0.0020(6) 0.0069(6)
B1 0.0136(8) 0.0130(8) 0.0135(8) 0.0004(6) -0.0003(6) 0.0055(7)
N1 0.0130(6) 0.0139(6) 0.0094(6) 0.0008(5) -0.0002(5) 0.0070(5)
N2 0.0118(6) 0.0114(6) 0.0111(6) 0.0020(5) 0.0022(5) 0.0063(5)
N3 0.0123(6) 0.0119(6) 0.0111(6) -0.0015(5) -0.0020(5) 0.0068(5)
N4 0.0136(6) 0.0135(6) 0.0117(6) -0.0009(5) 0.0002(5) 0.0073(5)
Y1 0.00836(11) 0.00836(11) 0.00806(14) 0.000 0.000 0.00418(5)

loop_
_atom_type_symbol
_atom_type_description
_atom_type_scat_dispersion_real
_atom_type_scat_dispersion_imag
_atom_type_scat_source
C C 0.0033 0.0016 'International Tables Vol C Tables 4.2.6.8 and 6.1.1.4'
H H 0.0000 0.0000 'International Tables Vol C Tables 4.2.6.8 and 6.1.1.4'
B B 0.0013 0.0007 'International Tables Vol C Tables 4.2.6.8 and 6.1.1.4'
N N 0.0061 0.0033 'International Tables Vol C Tables 4.2.6.8 and 6.1.1.4'
Y Y -2.7962 3.5667 'International Tables Vol C Tables 4.2.6.8 and 6.1.1.4'

loop_
_geom_angle_atom_site_label_1
_geom_angle_atom_site_label_2
_geom_angle_atom_site_label_3
_geom_angle
_geom_angle_site_symmetry_1
_geom_angle_site_symmetry_3
N2 C1 N1 104.54(12) . .
N2 C1 Y1 112.76(9) . .
N1 C1 Y1 141.85(11) . .
N1 C2 H2A 109.5 . .
N1 C2 H2B 109.5 . .
H2A C2 H2B 109.5 . .
N1 C2 H2C 109.5 . .
H2A C2 H2C 109.5 . .
H2B C2 H2C 109.5 . .
C4 C3 N1 106.27(13) . .
C4 C3 H3 126.9 . .
N1 C3 H3 126.9 . .
C3 C4 N2 107.48(13) . .
C3 C4 H4 126.3 . .
N2 C4 H4 126.3 . .
C6 C5 N3 107.36(13) . .
C6 C5 H5 126.3 . .
N3 C5 H5 126.3 . .
C5 C6 N4 106.22(13) . .
C5 C6 H6 126.9 . .
N4 C6 H6 126.9 . .
N4 C7 H7A 109.5 . .
N4 C7 H7B 109.5 . .
H7A C7 H7B 109.5 . .
N4 C7 H7C 109.5 . .
H7A C7 H7C 109.5 . .
H7B C7 H7C 109.5 . .
N3 C8 N4 104.11(12) . .
N3 C8 Y1 111.99(10) . .
N4 C8 Y1 143.29(11) . .
N2 B1 N3 107.52(12) . .
N2 B1 H1 112.1(9) . .
N3 B1 H1 110.6(9) . .
N2 B1 H2 107.2(8) . .
N3 B1 H2 108.2(8) . .
H1 B1 H2 111.1(12) . .
C1 N1 C3 111.15(13) . .
C1 N1 C2 124.53(13) . .
C3 N1 C2 124.30(13) . .
C1 N2 C4 110.54(12) . .
C1 N2 B1 119.82(12) . .
C4 N2 B1 129.25(13) . .
C8 N3 C5 110.97(13) . .
C8 N3 B1 119.78(12) . .
C5 N3 B1 129.16(13) . .
C8 N4 C6 111.33(13) . .
C8 N4 C7 125.67(13) . .
C6 N4 C7 122.96(13) . .
C1 Y1 C1 90.32(5) 2_655 3_665
C1 Y1 C1 90.32(5) 2_655 .
C1 Y1 C1 90.32(5) 3_665 .
C1 Y1 C8 131.00(5) 2_655 3_665
C1 Y1 C8 75.39(5) 3_665 3_665
C1 Y1 C8 135.26(5) . 3_665
C1 Y1 C8 75.39(5) 2_655 2_655
C1 Y1 C8 135.26(5) 3_665 2_655
C1 Y1 C8 131.00(5) . 2_655
C8 Y1 C8 82.67(5) 3_665 2_655
C1 Y1 C8 135.26(5) 2_655 .
C1 Y1 C8 131.00(5) 3_665 .
C1 Y1 C8 75.39(5) . .
C8 Y1 C8 82.67(5) 3_665 .
C8 Y1 C8 82.67(5) 2_655 .

loop_
_geom_bond_atom_site_label_1
_geom_bond_atom_site_label_2
_geom_bond_distance
_geom_bond_site_symmetry_2
C1 N2 1.3571(19) .
C1 N1 1.3634(19) .
C1 Y1 2.5603(15) .
C2 N1 1.453(2) .
C2 H2A 0.9600 .
C2 H2B 0.9600 .
C2 H2C 0.9600 .
C3 C4 1.348(2) .
C3 N1 1.383(2) .
C3 H3 0.9300 .
C4 N2 1.3842(19) .
C4 H4 0.9300 .
C5 C6 1.350(2) .
C5 N3 1.3807(19) .
C5 H5 0.9300 .
C6 N4 1.385(2) .
C6 H6 0.9300 .
C7 N4 1.456(2) .
C7 H7A 0.9600 .
C7 H7B 0.9600 .
C7 H7C 0.9600 .
C8 N3 1.3607(19) .
C8 N4 1.3649(19) .
C8 Y1 2.5689(15) .
B1 N2 1.551(2) .
B1 N3 1.562(2) .
B1 H1 1.139(18) .
B1 H2 1.167(17) .
Y1 C1 2.5603(15) 2_655
Y1 C1 2.5603(15) 3_665
Y1 C8 2.5689(15) 3_665
Y1 C8 2.5689(15) 2_655
